data_4118828
loop_
_publ_author_name
'Pavol Jakubec'
'Alison Hawkins'
'Wolfgang Felzmann'
'Darren J. Dixon'

_publ_contact_author 'Darren J Dixon'
_publ_contact_author_email darren.dixon@chem.ox.ac.uk
_publ_section_title
;
 Total Synthesis of Manzamine A and Related Alkaloids
;
_journal_name_full 'Journal of the American Chemical Society'
_journal_page_first 17482
_journal_page_last 17485
_journal_paper_doi 10.1021/ja308826x
_journal_volume 134
_journal_year 2012
_chemical_absolute_configuration unk
_chemical_formula_moiety 'C19 H26 N2 O7'
_chemical_formula_sum 'C19 H26 N2 O7'
_chemical_formula_weight 394.42
_space_group_IT_number 4
_symmetry_cell_setting monoclinic
_symmetry_space_group_name_Hall 'P 2yb'
_symmetry_space_group_name_H-M 'P 1 21 1'
_atom_sites_solution_hydrogens geom
_atom_sites_solution_primary direct
_audit_creation_date 12-06-27
_audit_creation_method CRYSTALS_ver_14.11
_cell_angle_alpha 90
_cell_angle_beta 114.6519(10)
_cell_angle_gamma 90
_cell_formula_units_Z 2
_cell_length_a 10.3715(2)
_cell_length_b 8.9189(2)
_cell_length_c 11.0807(3)
_cell_measurement_reflns_used 2113
_cell_measurement_temperature 150
_cell_measurement_theta_max 27
_cell_measurement_theta_min 5
_cell_volume 931.57(4)
_computing_cell_refinement 'DENZO/SCALEPACK (Otwinowski & Minor, 1997)'
_computing_data_collection 'COLLECT (Nonius, 2001).'
_computing_data_reduction 'DENZO/SCALEPACK (Otwinowski & Minor, 1997)'
_computing_molecular_graphics 'CAMERON (Watkin et al., 1996)'
_computing_publication_material 'CRYSTALS (Betteridge et al., 2003)'
_computing_structure_refinement 'CRYSTALS (Betteridge et al., 2003)'
_computing_structure_solution 'SIR92 (Altomare et al., 1994)'
_diffrn_ambient_temperature 150
_diffrn_measured_fraction_theta_full 0.989
_diffrn_measured_fraction_theta_max 0.988
_diffrn_measurement_device Area
_diffrn_measurement_device_type 'Nonius KappaCCD'
_diffrn_measurement_method \w
_diffrn_radiation_monochromator graphite
_diffrn_radiation_type 'Mo K\a'
_diffrn_radiation_wavelength 0.71073
_diffrn_reflns_av_R_equivalents 0.036
_diffrn_reflns_limit_h_max 13
_diffrn_reflns_limit_h_min -13
_diffrn_reflns_limit_k_max 11
_diffrn_reflns_limit_k_min -11
_diffrn_reflns_limit_l_max 14
_diffrn_reflns_limit_l_min -14
_diffrn_reflns_number 8747
_diffrn_reflns_theta_full 26.374
_diffrn_reflns_theta_max 27.472
_diffrn_reflns_theta_min 5.102
_diffrn_standards_number 0
_exptl_absorpt_coefficient_mu 0.108
_exptl_absorpt_correction_T_max 0.98
_exptl_absorpt_correction_T_min 0.93
_exptl_absorpt_correction_type multi-scan
_exptl_absorpt_process_details 'DENZO/SCALEPACK (Otwinowski & Minor, 1997)'
_exptl_crystal_colour colourless
_exptl_crystal_density_diffrn 1.406
_exptl_crystal_description block
_exptl_crystal_F_000 420
_exptl_crystal_size_max 0.280
_exptl_crystal_size_mid 0.240
_exptl_crystal_size_min 0.160
_refine_diff_density_max 0.44
_refine_diff_density_min -0.40
_refine_ls_extinction_method none
_refine_ls_goodness_of_fit_ref 0.9389
_refine_ls_hydrogen_treatment none
_refine_ls_matrix_type full
_refine_ls_number_parameters 253
_refine_ls_number_reflns 2253
_refine_ls_number_restraints 1
_refine_ls_R_factor_all 0.0610
_refine_ls_R_factor_gt 0.0409
_refine_ls_shift/su_max 0.0002645
_refine_ls_shift/su_mean 0.0000235
_refine_ls_structure_factor_coef Fsqd
_refine_ls_weighting_details
;
 Method= Modified Sheldrick 
 w=1/[\s^2^(F^2^) + ( 0.03P)^2^ + 0.31P] 
 ,where P=(max(Fo^2^,0) + 2Fc^2^)/3 
;
_refine_ls_weighting_scheme calc
_refine_ls_wR_factor_all 0.0881
_refine_ls_wR_factor_gt 0.0803
_refine_ls_wR_factor_ref 0.0881
_reflns_limit_h_max 12
_reflns_limit_h_min -13
_reflns_limit_k_max 11
_reflns_limit_k_min 0
_reflns_limit_l_max 14
_reflns_limit_l_min 0
_reflns_number_gt 1752
_reflns_number_total 2253
_reflns_threshold_expression I>2.0\s(I)
_oxford_diffrn_Wilson_B_factor 2.18
_oxford_diffrn_Wilson_scale 4.23
_oxford_refine_ls_r_factor_ref 0.0610
_oxford_refine_ls_scale 0.4892(10)
_oxford_reflns_number_all 2253
_oxford_reflns_threshold_expression_ref I>-3.0\s(I)
_oxford_structure_analysis_title 002djd11
_cod_data_source_file ja308826x_si_003.cif
_cod_data_source_block 5
_cod_original_sg_symbol_H-M 'P 1 21 1 '
_cod_database_code 4118828

loop_
_symmetry_equiv_pos_as_xyz
x,y,z
-x,y+1/2,-z

loop_
_atom_site_label
_atom_site_type_symbol
_atom_site_fract_x
_atom_site_fract_y
_atom_site_fract_z
_atom_site_U_iso_or_equiv
_atom_site_occupancy
_atom_site_adp_type
_atom_site_refinement_flags_posn
O1 O 0.9904(2) 0.4907(2) 0.9969(2) 0.0270 1.0000 Uani .
C2 C 0.9191(3) 0.4022(3) 1.0290(3) 0.0211 1.0000 Uani .
N3 N 0.9618(2) 0.3258(3) 1.1436(2) 0.0212 1.0000 Uani .
C4 C 1.1128(3) 0.3247(4) 1.2392(3) 0.0260 1.0000 Uani .
C5 C 1.1357(3) 0.3176(4) 1.3847(3) 0.0281 1.0000 Uani .
C6 C 1.0805(3) 0.4503(4) 1.4366(3) 0.0305 1.0000 Uani .
C7 C 0.9213(3) 0.4827(4) 1.3578(3) 0.0294 1.0000 Uani .
C8 C 0.8323(3) 0.3458(4) 1.3425(3) 0.0286 1.0000 Uani .
C9 C 0.8084(3) 0.2352(4) 1.2552(3) 0.0267 1.0000 Uani .
C10 C 0.8619(3) 0.2127(3) 1.1487(3) 0.0227 1.0000 Uani .
C11 C 0.7432(3) 0.2154(3) 1.0056(3) 0.0233 1.0000 Uani .
C12 C 0.7625(3) 0.3615(3) 0.9414(3) 0.0206 1.0000 Uani .
C13 C 0.7451(3) 0.3475(3) 0.7955(2) 0.0206 1.0000 Uani .
C14 C 0.8634(3) 0.2522(3) 0.7853(3) 0.0226 1.0000 Uani .
N15 N 0.9607(2) 0.3419(3) 0.7451(2) 0.0269 1.0000 Uani .
O16 O 0.9106(2) 0.4412(3) 0.6623(2) 0.0345 1.0000 Uani .
O17 O 1.0867(2) 0.3071(3) 0.7937(2) 0.0447 1.0000 Uani .
C18 C 0.5992(3) 0.2901(3) 0.6981(3) 0.0232 1.0000 Uani .
O19 O 0.4906(2) 0.3738(2) 0.71528(19) 0.0282 1.0000 Uani .
C20 C 0.4000(3) 0.2715(4) 0.7432(3) 0.0320 1.0000 Uani .
C21 C 0.4348(3) 0.1215(4) 0.7025(3) 0.0325 1.0000 Uani .
O22 O 0.5814(2) 0.1387(2) 0.72624(19) 0.0263 1.0000 Uani .
C23 C 0.5795(3) 0.3094(4) 0.5558(3) 0.0281 1.0000 Uani .
C24 C 0.5745(3) 0.1990(4) 0.4751(3) 0.0382 1.0000 Uani .
C25 C 0.6729(3) 0.4905(4) 0.9556(3) 0.0240 1.0000 Uani .
O26 O 0.6905(2) 0.6145(2) 0.89532(19) 0.0272 1.0000 Uani .
C27 C 0.6216(3) 0.7490(3) 0.9114(3) 0.0317 1.0000 Uani .
O28 O 0.6019(2) 0.4861(3) 1.01847(19) 0.0311 1.0000 Uani .
H41 H 1.1601 0.2372 1.2201 0.0324 1.0000 Uiso R
H42 H 1.1583 0.4170 1.2274 0.0320 1.0000 Uiso R
H51 H 1.0888 0.2278 1.3973 0.0354 1.0000 Uiso R
H52 H 1.2390 0.3086 1.4403 0.0350 1.0000 Uiso R
H62 H 1.0975 0.4318 1.5286 0.0404 1.0000 Uiso R
H61 H 1.1351 0.5386 1.4338 0.0402 1.0000 Uiso R
H71 H 0.8937 0.5594 1.4045 0.0364 1.0000 Uiso R
H72 H 0.9060 0.5184 1.2683 0.0359 1.0000 Uiso R
H81 H 0.7903 0.3370 1.4030 0.0360 1.0000 Uiso R
H91 H 0.7492 0.1573 1.2587 0.0343 1.0000 Uiso R
H101 H 0.9087 0.1127 1.1654 0.0270 1.0000 Uiso R
H111 H 0.7531 0.1287 0.9548 0.0283 1.0000 Uiso R
H112 H 0.6488 0.2144 1.0081 0.0288 1.0000 Uiso R
H131 H 0.7554 0.4491 0.7659 0.0266 1.0000 Uiso R
H142 H 0.8187 0.1773 0.7150 0.0285 1.0000 Uiso R
H141 H 0.9176 0.2034 0.8713 0.0281 1.0000 Uiso R
H201 H 0.2995 0.2976 0.6909 0.0393 1.0000 Uiso R
H202 H 0.4230 0.2740 0.8398 0.0388 1.0000 Uiso R
H211 H 0.4249 0.0394 0.7561 0.0393 1.0000 Uiso R
H212 H 0.3745 0.1024 0.6073 0.0392 1.0000 Uiso R
H231 H 0.5725 0.4093 0.5249 0.0360 1.0000 Uiso R
H241 H 0.5845 0.0994 0.5081 0.0482 1.0000 Uiso R
H242 H 0.5629 0.2169 0.3869 0.0483 1.0000 Uiso R
H272 H 0.6354 0.8284 0.8582 0.0491 1.0000 Uiso R
H271 H 0.5210 0.7295 0.8804 0.0492 1.0000 Uiso R
H273 H 0.6588 0.7778 1.0036 0.0496 1.0000 Uiso R

loop_
_atom_site_aniso_label
_atom_site_aniso_U_11
_atom_site_aniso_U_22
_atom_site_aniso_U_33
_atom_site_aniso_U_23
_atom_site_aniso_U_13
_atom_site_aniso_U_12
O1 0.0307(10) 0.0261(10) 0.0274(10) -0.0026(9) 0.0151(8) -0.0084(10)
C2 0.0234(13) 0.0208(14) 0.0230(14) -0.0035(12) 0.0136(11) -0.0008(13)
N3 0.0192(10) 0.0239(12) 0.0225(11) 0.0020(11) 0.0106(9) 0.0000(11)
C4 0.0205(13) 0.0288(17) 0.0293(15) -0.0008(14) 0.0111(11) 0.0031(14)
C5 0.0202(13) 0.0347(18) 0.0258(15) 0.0058(14) 0.0061(11) 0.0033(14)
C6 0.0337(16) 0.0343(18) 0.0265(15) -0.0021(14) 0.0155(13) -0.0074(15)
C7 0.0371(17) 0.0264(15) 0.0292(16) -0.0001(14) 0.0183(13) 0.0058(15)
C8 0.0239(14) 0.0388(18) 0.0259(14) 0.0047(15) 0.0134(12) 0.0024(15)
C9 0.0237(14) 0.0315(17) 0.0258(15) 0.0049(14) 0.0111(12) -0.0028(14)
C10 0.0237(14) 0.0207(15) 0.0251(14) 0.0022(12) 0.0117(12) -0.0009(13)
C11 0.0256(14) 0.0233(15) 0.0221(14) 0.0047(12) 0.0109(11) -0.0028(13)
C12 0.0216(13) 0.0207(14) 0.0231(13) -0.0001(12) 0.0129(11) -0.0011(12)
C13 0.0235(13) 0.0214(14) 0.0206(13) 0.0009(12) 0.0129(11) -0.0010(13)
C14 0.0274(14) 0.0197(14) 0.0238(14) -0.0008(12) 0.0139(12) -0.0021(12)
N15 0.0257(13) 0.0264(14) 0.0335(13) -0.0079(13) 0.0173(11) -0.0040(12)
O16 0.0452(13) 0.0324(13) 0.0349(12) 0.0015(11) 0.0256(11) -0.0067(11)
O17 0.0248(11) 0.0451(15) 0.0693(16) -0.0084(13) 0.0247(11) 0.0004(12)
C18 0.0235(14) 0.0231(15) 0.0251(14) 0.0001(12) 0.0124(12) 0.0014(13)
O19 0.0255(10) 0.0302(12) 0.0336(11) 0.0020(9) 0.0170(9) 0.0050(9)
C20 0.0213(14) 0.049(2) 0.0280(15) 0.0012(15) 0.0125(12) -0.0023(15)
C21 0.0248(15) 0.0425(19) 0.0309(16) 0.0059(15) 0.0124(13) -0.0070(16)
O22 0.0226(10) 0.0228(11) 0.0345(11) 0.0005(9) 0.0129(8) -0.0034(9)
C23 0.0266(14) 0.0338(18) 0.0254(15) 0.0051(14) 0.0124(12) -0.0005(15)
C24 0.0371(17) 0.050(2) 0.0314(17) -0.0099(16) 0.0180(14) -0.0146(17)
C25 0.0253(15) 0.0256(15) 0.0226(14) -0.0001(13) 0.0113(12) -0.0010(14)
O26 0.0347(11) 0.0201(10) 0.0351(11) 0.0027(9) 0.0228(9) 0.0051(10)
C27 0.0378(17) 0.0228(16) 0.0419(18) 0.0024(14) 0.0240(15) 0.0098(14)
O28 0.0350(11) 0.0364(12) 0.0318(11) 0.0015(10) 0.0236(10) 0.0033(11)

loop_
_atom_type_symbol
_atom_type_scat_dispersion_real
_atom_type_scat_dispersion_imag
_atom_type_scat_Cromer_Mann_a1
_atom_type_scat_Cromer_Mann_b1
_atom_type_scat_Cromer_Mann_a2
_atom_type_scat_Cromer_Mann_b2
_atom_type_scat_Cromer_Mann_a3
_atom_type_scat_Cromer_Mann_b3
_atom_type_scat_Cromer_Mann_a4
_atom_type_scat_Cromer_Mann_b4
_atom_type_scat_Cromer_Mann_c
_atom_type_scat_source
C 0.0033 0.0016 2.3100 20.8439 1.0200 10.2075 1.5886 0.5687 0.8650 51.6512 0.2156 'International Tables Vol C 4.2.6.8 and 6.1.1.4'
H 0.0000 0.0000 0.4930 10.5109 0.3229 26.1257 0.1402 3.1424 0.0408 57.7998 0.0030 'International Tables Vol C 4.2.6.8 and 6.1.1.4'
N 0.0061 0.0033 12.2126 0.0057 3.1322 9.8933 2.0125 28.9975 1.1663 0.5826 -11.5290 'International Tables Vol C 4.2.6.8 and 6.1.1.4'
O 0.0106 0.0060 3.0485 13.2771 2.2868 5.7011 1.5463 0.3239 0.8670 32.9089 0.2508 'International Tables Vol C 4.2.6.8 and 6.1.1.4'

loop_
_geom_angle_atom_site_label_1
_geom_angle_atom_site_label_2
_geom_angle_atom_site_label_3
_geom_angle
_geom_angle_publ_flag
O1 C2 N3 126.7(2) yes
O1 C2 C12 124.6(2) yes
N3 C2 C12 108.7(2) yes
C2 N3 C4 120.9(2) yes
C2 N3 C10 115.2(2) yes
C4 N3 C10 121.5(2) yes
N3 C4 C5 114.0(2) yes
N3 C4 H41 108.8 no
C5 C4 H41 108.6 no
N3 C4 H42 108.8 no
C5 C4 H42 107.6 no
H41 C4 H42 108.9 no
C4 C5 C6 116.6(3) yes
C4 C5 H51 108.5 no
C6 C5 H51 107.1 no
C4 C5 H52 108.1 no
C6 C5 H52 107.8 no
H51 C5 H52 108.5 no
C5 C6 C7 114.5(2) yes
C5 C6 H62 109.3 no
C7 C6 H62 108.0 no
C5 C6 H61 107.4 no
C7 C6 H61 109.2 no
H62 C6 H61 108.4 no
C6 C7 C8 112.0(3) yes
C6 C7 H71 108.4 no
C8 C7 H71 109.3 no
C6 C7 H72 108.3 no
C8 C7 H72 108.4 no
H71 C7 H72 110.4 no
C7 C8 C9 127.3(2) yes
C7 C8 H81 115.7 no
C9 C8 H81 116.9 no
C8 C9 C10 130.3(3) yes
C8 C9 H91 116.5 no
C10 C9 H91 113.2 no
C9 C10 N3 115.8(2) yes
C9 C10 C11 113.8(2) yes
N3 C10 C11 102.8(2) yes
C9 C10 H101 106.5 no
N3 C10 H101 109.0 no
C11 C10 H101 108.7 no
C10 C11 C12 106.6(2) yes
C10 C11 H111 110.2 no
C12 C11 H111 109.6 no
C10 C11 H112 110.1 no
C12 C11 H112 110.0 no
H111 C11 H112 110.3 no
C11 C12 C2 102.3(2) yes
C11 C12 C13 115.6(2) yes
C2 C12 C13 107.91(19) yes
C11 C12 C25 112.9(2) yes
C2 C12 C25 106.4(2) yes
C13 C12 C25 110.8(2) yes
C12 C13 C14 111.8(2) yes
C12 C13 C18 114.3(2) yes
C14 C13 C18 110.3(2) yes
C12 C13 H131 106.9 no
C14 C13 H131 106.5 no
C18 C13 H131 106.5 no
C13 C14 N15 112.7(2) yes
C13 C14 H142 107.9 no
N15 C14 H142 106.3 no
C13 C14 H141 109.0 no
N15 C14 H141 110.0 no
H142 C14 H141 110.9 no
C14 N15 O16 118.9(2) yes
C14 N15 O17 117.5(3) yes
O16 N15 O17 123.5(2) yes
C13 C18 O19 109.4(2) yes
C13 C18 O22 110.1(2) yes
O19 C18 O22 106.6(2) yes
C13 C18 C23 111.1(2) yes
O19 C18 C23 108.0(2) yes
O22 C18 C23 111.4(2) yes
C18 O19 C20 108.7(2) yes
O19 C20 C21 103.9(2) yes
O19 C20 H201 110.5 no
C21 C20 H201 111.2 no
O19 C20 H202 109.5 no
C21 C20 H202 111.3 no
H201 C20 H202 110.3 no
C20 C21 O22 102.6(2) yes
C20 C21 H211 112.7 no
O22 C21 H211 109.9 no
C20 C21 H212 110.4 no
O22 C21 H212 111.2 no
H211 C21 H212 109.8 no
C21 O22 C18 106.7(2) yes
C18 C23 C24 124.9(3) yes
C18 C23 H231 116.1 no
C24 C23 H231 118.9 no
C23 C24 H241 118.1 no
C23 C24 H242 121.8 no
H241 C24 H242 120.1 no
C12 C25 O26 110.7(2) yes
C12 C25 O28 125.3(3) yes
O26 C25 O28 123.8(3) yes
C25 O26 C27 116.47(19) yes
O26 C27 H272 109.0 no
O26 C27 H271 108.8 no
H272 C27 H271 109.0 no
O26 C27 H273 110.6 no
H272 C27 H273 110.8 no
H271 C27 H273 108.6 no

loop_
_geom_bond_atom_site_label_1
_geom_bond_atom_site_label_2
_geom_bond_distance
_geom_bond_publ_flag
O1 C2 1.232(3) yes
C2 N3 1.343(3) yes
C2 C12 1.548(4) yes
N3 C4 1.480(3) yes
N3 C10 1.464(3) yes
C4 C5 1.530(4) yes
C4 H41 0.990 no
C4 H42 0.984 no
C5 C6 1.527(4) yes
C5 H51 0.977 no
C5 H52 0.992 no
C6 C7 1.539(4) yes
C6 H62 0.974 no
C6 H61 0.978 no
C7 C8 1.497(4) yes
C7 H71 0.970 no
C7 H72 0.989 no
C8 C9 1.330(4) yes
C8 H81 0.942 no
C9 C10 1.513(4) yes
C9 H91 0.938 no
C10 C11 1.550(4) yes
C10 H101 0.996 no
C11 C12 1.537(4) yes
C11 H111 0.987 no
C11 H112 0.991 no
C12 C13 1.555(3) yes
C12 C25 1.528(4) yes
C13 C14 1.535(4) yes
C13 C18 1.535(4) yes
C13 H131 0.984 no
C14 N15 1.494(3) yes
C14 H142 0.984 no
C14 H141 0.983 no
N15 O16 1.224(3) yes
N15 O17 1.227(3) yes
C18 O19 1.429(3) yes
C18 O22 1.416(3) yes
C18 C23 1.513(4) yes
O19 C20 1.434(3) yes
C20 C21 1.503(5) yes
C20 H201 0.987 no
C20 H202 0.995 no
C21 O22 1.439(3) yes
C21 H211 0.975 no
C21 H212 0.991 no
C23 C24 1.316(4) yes
C23 H231 0.945 no
C24 H241 0.949 no
C24 H242 0.947 no
C25 O26 1.343(3) yes
C25 O28 1.207(3) yes
O26 C27 1.445(3) yes
C27 H272 0.969 no
C27 H271 0.968 no
C27 H273 0.965 no

loop_
_geom_hbond_atom_site_label_D
_geom_hbond_atom_site_label_H
_geom_hbond_atom_site_label_A
_geom_hbond_site_symmetry_A
_geom_hbond_angle_DHA
_geom_hbond_distance_DH
_geom_hbond_distance_HA
_geom_hbond_distance_DA
_geom_hbond_publ_flag
C10 H101 O16 2_747 146 1.00 2.55 3.420(4) yes
C14 H141 O1 2_747 152 0.98 2.34 3.242(4) yes
